data_4122743
loop_
_publ_author_name
'Henkelis, James J.'
'Carruthers, Christopher J.'
'Chambers, Scott E.'
'Clowes, Rob'
'Cooper, Andrew I.'
'Fisher, Julie'
'Hardie, Michaele J.'

_publ_section_title
;
 Metallo-cryptophanes decorated with bis-N-heterocyclic carbene ligands:
 self-assembly and guest uptake into a nonporous crystalline lattice.
;
_journal_issue 41
_journal_name_full 'Journal of the American Chemical Society'
_journal_page_first 14393
_journal_page_last 14396
_journal_paper_doi 10.1021/ja508502u
_journal_volume 136
_journal_year 2014
_chemical_formula_sum 'C179 H162 B6 F24 N26 O34 Pd3'
_chemical_formula_weight 4061.41
_chemical_name_systematic
; 
di(tris(isonicotinoyl)-cyclotriguaiacylene}
tri[1,1'-methylenebis(3-(naphthalen-2-ylmethyl)-
imidazol-2-ylidene)]tripalladium(II) tetrafluoroborate 
nitromethane clathrate
;
_space_group_IT_number 176
_symmetry_cell_setting hexagonal
_symmetry_space_group_name_Hall '-P 6c'
_symmetry_space_group_name_H-M 'P 63/m'
_atom_sites_solution_hydrogens geom
_atom_sites_solution_primary direct
_atom_sites_solution_secondary difmap
_audit_creation_method SHELXL-97
_cell_angle_alpha 90.00
_cell_angle_beta 90.00
_cell_angle_gamma 120.00
_cell_formula_units_Z 2
_cell_length_a 24.6185(14)
_cell_length_b 24.6185(14)
_cell_length_c 20.3337(12)
_cell_measurement_temperature 100(2)
_cell_volume 10672.6(11)
_computing_structure_refinement 'SHELXL-97 (Sheldrick, 1997)'
_computing_structure_solution 'SHELXS-97 (Sheldrick, 1990)'
_diffrn_ambient_temperature 100(2)
_diffrn_measured_fraction_theta_full 0.996
_diffrn_measured_fraction_theta_max 0.996
_diffrn_radiation_monochromator graphite
_diffrn_radiation_source 'station I19 Diamond Light Source'
_diffrn_radiation_type synchrotron
_diffrn_radiation_wavelength 0.68890
_diffrn_reflns_av_R_equivalents 0.0872
_diffrn_reflns_av_sigmaI/netI 0.0312
_diffrn_reflns_limit_h_max 24
_diffrn_reflns_limit_h_min -24
_diffrn_reflns_limit_k_max 24
_diffrn_reflns_limit_k_min -24
_diffrn_reflns_limit_l_max 20
_diffrn_reflns_limit_l_min -20
_diffrn_reflns_number 56227
_diffrn_reflns_theta_full 20.17
_diffrn_reflns_theta_max 20.17
_diffrn_reflns_theta_min 1.60
_exptl_absorpt_coefficient_mu 0.340
_exptl_absorpt_correction_T_max 0.9540
_exptl_absorpt_correction_T_min 0.9229
_exptl_absorpt_correction_type multi-scan
_exptl_crystal_colour yellow
_exptl_crystal_density_diffrn 1.264
_exptl_crystal_density_method 'not measured'
_exptl_crystal_description needle
_exptl_crystal_F_000 4148
_exptl_crystal_size_max 0.24
_exptl_crystal_size_mid 0.14
_exptl_crystal_size_min 0.14
_platon_squeeze_details
;
Eight additional nitromethane molecules per unit cell were
included in the formaul consistent with void calc above 
and other ananlyses
;
_refine_diff_density_max 0.797
_refine_diff_density_min -0.533
_refine_diff_density_rms 0.106
_refine_ls_extinction_method none
_refine_ls_goodness_of_fit_ref 1.373
_refine_ls_hydrogen_treatment noref
_refine_ls_matrix_type full
_refine_ls_number_parameters 397
_refine_ls_number_reflns 3862
_refine_ls_number_restraints 1
_refine_ls_restrained_S_all 1.373
_refine_ls_R_factor_all 0.1269
_refine_ls_R_factor_gt 0.1082
_refine_ls_shift/su_max 0.002
_refine_ls_shift/su_mean 0.000
_refine_ls_structure_factor_coef Fsqd
_refine_ls_weighting_details 'calc w=1/[\s^2^(Fo^2^)+(0.2000P)^2^+0.0000P] where P=(Fo^2^+2Fc^2^)/3'
_refine_ls_weighting_scheme calc
_refine_ls_wR_factor_gt 0.3142
_refine_ls_wR_factor_ref 0.3312
_reflns_number_gt 2995
_reflns_number_total 3862
_reflns_threshold_expression >2sigma(I)
_cod_data_source_file ja508502u_si_004.cif
_cod_data_source_block c:
_cod_depositor_comments
;
The following automatic conversions were performed:

'_symmetry_cell_setting' value 'Hexagonal' changed to 'hexagonal'
according to
/home/saulius/struct/COD-crude-data--automatic-downloads/rss-feeds/ACS/lib/dictionaries/cif_core.dic
dictionary named 'cif_core.dic' version 2.4.2 from 2011-04-26.

Automatic conversion script
Id: cif_fix_values 2827 2014-09-09 07:05:25Z andrius 

 Adding full bibliography for 4122738--4122744.cif.
;
_cod_original_sg_symbol_H-M P6(3)/m
_cod_database_code 4122743

loop_
_symmetry_equiv_pos_as_xyz
'x, y, z'
'x-y, x, z+1/2'
'-y, x-y, z'
'-x, -y, z+1/2'
'-x+y, -x, z'
'y, -x+y, z+1/2'
'-x, -y, -z'
'-x+y, -x, -z-1/2'
'y, -x+y, -z'
'x, y, -z-1/2'
'x-y, x, -z'
'-y, x-y, -z-1/2'

loop_
_atom_site_label
_atom_site_type_symbol
_atom_site_fract_x
_atom_site_fract_y
_atom_site_fract_z
_atom_site_U_iso_or_equiv
_atom_site_adp_type
_atom_site_occupancy
_atom_site_symmetry_multiplicity
_atom_site_calc_flag
_atom_site_refinement_flags
_atom_site_disorder_assembly
_atom_site_disorder_group
Pd1 Pd 0.98082(5) 0.21958(5) 0.2500 0.0815(6) Uani 1 2 d S . .
F1 F 1.0000 0.0000 0.5768(8) 0.093(5) Uani 0.50 3 d SP . .
O1 O 0.8859(7) 0.4451(7) 0.4923(8) 0.204(5) Uiso 1 1 d D . .
N1 N 1.0833(4) 0.2087(3) 0.3070(3) 0.077(2) Uani 1 1 d . . .
C1 C 1.1174(8) 0.2414(7) 0.2500 0.100(4) Uani 1 2 d S . .
H1A H 1.1590 0.2445 0.2500 0.120 Uiso 1 2 calc SR . .
H1B H 1.1238 0.2844 0.2500 0.120 Uiso 1 2 calc SR . .
B1 B 1.0000 0.0000 0.5000 0.096(9) Uani 1 6 d S . .
F2 F 0.9580(5) 0.0187(5) 0.4842(5) 0.087(3) Uani 0.50 1 d P . .
O2 O 0.8412(6) 0.3193(5) 0.4815(6) 0.151(3) Uani 1 1 d . B .
N2 N 1.0009(4) 0.1533(4) 0.3658(4) 0.086(2) Uani 1 1 d . . .
C2 C 1.0243(5) 0.1938(4) 0.3134(4) 0.077(3) Uani 1 1 d . . .
B2 B 1.2367(12) 0.1861(13) 0.2500 0.081(7) Uani 0.67 2 d SP . .
F3 F 1.1678(6) 0.1357(7) 0.2500 0.119(4) Uani 0.67 2 d SP . .
O3 O 0.9328(6) 0.3636(6) 0.5273(7) 0.176(4) Uani 1 1 d . B .
N3 N 0.9461(5) 0.2541(4) 0.3240(4) 0.100(3) Uani 1 1 d . . .
C3 C 1.1010(6) 0.1806(5) 0.3547(5) 0.102(3) Uani 1 1 d . . .
H3 H 1.1411 0.1846 0.3607 0.122 Uiso 1 1 calc R . .
B3 B 1.1161(8) 0.4310(6) 0.2500 0.060(4) Uani 1 2 d S . .
F4 F 1.2657(6) 0.1570(6) 0.2500 0.115(4) Uani 0.67 2 d SP . .
O4 O 0.9100(16) 0.3389(14) 0.7500 0.293(13) Uiso 1 2 d S . .
N4 N 0.8662(16) 0.3510(15) 0.7500 0.214(10) Uiso 1 2 d S . .
C4 C 1.0488(7) 0.1462(5) 0.3908(6) 0.106(3) Uani 1 1 d . . .
H4 H 1.0457 0.1211 0.4277 0.128 Uiso 1 1 calc R . .
F5 F 1.2438(4) 0.2198(5) 0.3057(5) 0.125(3) Uani 0.67 1 d P . .
O5 O 0.8130(11) 0.3165(10) 0.7500 0.203(7) Uiso 1 2 d S . .
N5 N 1.0000 0.0000 0.7500 0.224(17) Uiso 1 6 d S . .
C5 C 0.9382(5) 0.1211(5) 0.3903(5) 0.099(3) Uani 1 1 d . . .
H5A H 0.9281 0.0783 0.4033 0.119 Uiso 1 1 calc R . .
H5B H 0.9096 0.1166 0.3538 0.119 Uiso 1 1 calc R . .
F6 F 1.1636(11) 0.4657(8) 0.2500 0.213(7) Uani 1 2 d S . .
C6 C 0.9240(6) 0.1506(5) 0.4478(4) 0.091(3) Uani 1 1 d . . .
F7 F 1.0938(6) 0.3721(6) 0.2500 0.142(4) Uani 1 2 d S . .
C7 C 0.8627(6) 0.1319(5) 0.4624(5) 0.094(3) Uani 1 1 d . . .
H7 H 0.8299 0.1030 0.4347 0.112 Uiso 1 1 calc R . .
F8 F 1.0906(7) 0.4464(5) 0.3029(7) 0.245(6) Uani 1 1 d . . .
C8 C 0.8487(5) 0.1563(5) 0.5201(6) 0.100(3) Uani 1 1 d . . .
C9 C 0.7854(6) 0.1345(6) 0.5418(7) 0.117(4) Uani 1 1 d . . .
H9 H 0.7514 0.1041 0.5164 0.140 Uiso 1 1 calc R . .
C10 C 0.7738(7) 0.1557(6) 0.5959(8) 0.117(4) Uani 1 1 d . . .
H10 H 0.7314 0.1398 0.6087 0.141 Uiso 1 1 calc R . .
C11 C 0.8200(8) 0.1995(7) 0.6344(6) 0.113(4) Uani 1 1 d . . .
H11 H 0.8089 0.2128 0.6735 0.135 Uiso 1 1 calc R . .
C12 C 0.8834(6) 0.2258(6) 0.6182(5) 0.107(3) Uani 1 1 d . . .
H12 H 0.9156 0.2575 0.6443 0.128 Uiso 1 1 calc R . .
C13 C 0.8971(5) 0.2012(5) 0.5581(5) 0.098(3) Uani 1 1 d . . .
C14 C 0.9596(6) 0.2221(6) 0.5392(7) 0.118(4) Uani 1 1 d . . .
H14 H 0.9929 0.2534 0.5647 0.141 Uiso 1 1 calc R . .
C15 C 0.9733(6) 0.1991(6) 0.4870(6) 0.104(3) Uani 1 1 d . . .
H15 H 1.0159 0.2147 0.4751 0.125 Uiso 1 1 calc R . .
C16 C 0.6877(5) 0.2733(6) 0.6532(6) 0.108(3) Uani 1 1 d . . .
H16A H 0.6989 0.2420 0.6686 0.129 Uiso 1 1 calc R . .
H16B H 0.6809 0.2931 0.6923 0.129 Uiso 1 1 calc R . .
C17 C 0.7412(6) 0.3231(6) 0.6120(6) 0.112(4) Uani 1 1 d . . .
C18 C 0.7588(6) 0.3875(6) 0.6137(6) 0.102(3) Uani 1 1 d . B .
C19 C 0.8078(8) 0.4270(7) 0.5773(9) 0.153(5) Uani 1 1 d . . .
H19 H 0.8247 0.4708 0.5834 0.184 Uiso 1 1 calc R B .
C20 C 0.8343(10) 0.4071(7) 0.5320(10) 0.187(8) Uani 1 1 d . B .
C21 C 0.8191(8) 0.3444(9) 0.5312(7) 0.133(5) Uani 1 1 d . . .
C22 C 0.7746(6) 0.3061(6) 0.5673(7) 0.108(4) Uani 1 1 d . B .
H22 H 0.7627 0.2630 0.5644 0.130 Uiso 1 1 calc R . .
C24 C 0.8955(10) 0.3355(8) 0.4840(8) 0.141(6) Uani 1 1 d . . .
C25 C 0.9156(9) 0.3067(7) 0.4238(8) 0.131(4) Uani 1 1 d . B .
C26 C 0.8696(6) 0.2608(7) 0.3892(7) 0.115(4) Uani 1 1 d . . .
H26 H 0.8272 0.2478 0.3999 0.138 Uiso 1 1 calc R B .
C27 C 0.8836(7) 0.2293(6) 0.3336(6) 0.118(4) Uani 1 1 d . B .
H27 H 0.8522 0.1960 0.3082 0.142 Uiso 1 1 calc R . .
C28 C 0.9891(7) 0.3015(6) 0.3604(6) 0.120(4) Uani 1 1 d . B .
H28 H 1.0319 0.3180 0.3488 0.144 Uiso 1 1 calc R . .
C29 C 0.9765(11) 0.3274(8) 0.4121(7) 0.159(6) Uani 1 1 d . . .
H29 H 1.0088 0.3586 0.4388 0.190 Uiso 1 1 calc R B .
C30 C 0.873(2) 0.412(2) 0.7500 0.279(17) Uiso 1 2 d S . .
H30A H 0.9174 0.4439 0.7500 0.419 Uiso 1 2 calc SR . .
H30B H 0.8527 0.4171 0.7894 0.419 Uiso 0.50 1 calc PR . .
H30C H 0.8527 0.4171 0.7106 0.419 Uiso 0.50 1 calc PR . .
C31 C 1.0150(15) -0.0476(16) 0.7500 0.286(13) Uiso 0.33 2 d SP A 1
H31A H 1.0607 -0.0290 0.7500 0.429 Uiso 0.33 2 calc SPR A 1
H31B H 0.9974 -0.0736 0.7106 0.429 Uiso 0.17 1 calc PR A 1
H31C H 0.9974 -0.0736 0.7894 0.429 Uiso 0.17 1 calc PR A 1
O31A O 1.0150(15) -0.0476(16) 0.7500 0.286(13) Uiso 0.67 2 d SP A 2
C23A C 0.9165(15) 0.5187(16) 0.5054(17) 0.232(12) Uiso 0.75 1 d P B 1
H23A H 0.9520 0.5419 0.4754 0.348 Uiso 0.75 1 calc PR B 1
H23B H 0.9312 0.5281 0.5509 0.348 Uiso 0.75 1 calc PR B 1
H23C H 0.8850 0.5313 0.4977 0.348 Uiso 0.75 1 calc PR B 1
C23B C 0.870(7) 0.478(6) 0.437(5) 0.31(6) Uiso 0.25 1 d PD B 2
H23D H 0.9076 0.5045 0.4114 0.471 Uiso 0.25 1 calc PR B 2
H23E H 0.8545 0.5041 0.4571 0.471 Uiso 0.25 1 calc PR B 2
H23F H 0.8374 0.4464 0.4088 0.471 Uiso 0.25 1 calc PR B 2

loop_
_atom_site_aniso_label
_atom_site_aniso_U_11
_atom_site_aniso_U_22
_atom_site_aniso_U_33
_atom_site_aniso_U_23
_atom_site_aniso_U_13
_atom_site_aniso_U_12
Pd1 0.0992(10) 0.0784(8) 0.0743(9) 0.000 0.000 0.0500(6)
F1 0.098(7) 0.098(7) 0.084(12) 0.000 0.000 0.049(4)
N1 0.094(6) 0.086(5) 0.058(5) 0.008(4) 0.002(4) 0.051(5)
C1 0.109(11) 0.090(10) 0.099(12) 0.000 0.000 0.048(9)
B1 0.111(17) 0.111(17) 0.07(2) 0.000 0.000 0.055(8)
F2 0.096(8) 0.102(7) 0.083(7) 0.000(7) -0.011(6) 0.064(6)
O2 0.146(9) 0.145(8) 0.194(10) -0.012(7) 0.016(8) 0.097(7)
N2 0.089(6) 0.090(5) 0.087(6) -0.008(5) -0.003(5) 0.051(5)
C2 0.116(8) 0.079(6) 0.044(5) 0.007(4) 0.004(5) 0.054(6)
B2 0.089(18) 0.121(19) 0.067(15) 0.000 0.000 0.076(17)
F3 0.108(10) 0.135(11) 0.106(9) 0.000 0.000 0.056(9)
O3 0.178(10) 0.167(10) 0.194(11) -0.040(9) -0.006(9) 0.094(8)
N3 0.125(8) 0.097(6) 0.103(6) 0.000(5) 0.005(6) 0.074(6)
C3 0.132(10) 0.110(8) 0.079(7) -0.008(6) -0.009(7) 0.072(8)
B3 0.068(9) 0.027(8) 0.089(11) 0.000 0.000 0.026(7)
F4 0.118(10) 0.101(9) 0.142(11) 0.000 0.000 0.067(8)
C4 0.131(10) 0.102(8) 0.092(7) 0.019(6) 0.004(8) 0.063(8)
F5 0.093(6) 0.153(8) 0.109(7) -0.058(6) 0.002(5) 0.045(6)
C5 0.113(9) 0.100(7) 0.075(7) 0.012(6) -0.009(6) 0.046(7)
F6 0.28(2) 0.178(15) 0.158(12) 0.000 0.000 0.095(15)
C6 0.111(8) 0.097(7) 0.067(6) 0.008(6) 0.005(6) 0.054(7)
F7 0.182(10) 0.150(10) 0.101(6) 0.000 0.000 0.089(8)
C7 0.112(9) 0.093(7) 0.071(6) 0.004(5) -0.002(6) 0.048(6)
F8 0.340(17) 0.181(10) 0.235(12) 0.025(9) -0.006(11) 0.147(12)
C8 0.082(7) 0.100(8) 0.101(8) 0.022(7) -0.007(6) 0.032(6)
C9 0.109(10) 0.117(9) 0.133(10) -0.013(8) -0.017(8) 0.063(8)
C10 0.117(10) 0.099(8) 0.146(11) -0.003(8) 0.014(9) 0.062(8)
C11 0.144(12) 0.134(11) 0.093(8) 0.015(8) 0.019(8) 0.094(10)
C12 0.134(11) 0.114(8) 0.091(8) 0.011(6) 0.010(7) 0.075(8)
C13 0.099(8) 0.098(7) 0.096(8) 0.015(6) 0.009(7) 0.048(7)
C14 0.094(8) 0.124(9) 0.098(9) -0.012(7) 0.003(7) 0.027(7)
C15 0.116(9) 0.109(8) 0.076(8) -0.022(6) 0.005(6) 0.048(7)
C16 0.102(8) 0.112(8) 0.104(7) 0.019(7) -0.013(7) 0.050(7)
C17 0.152(11) 0.108(9) 0.100(8) -0.020(7) -0.059(8) 0.083(9)
C18 0.109(8) 0.096(8) 0.093(7) -0.015(6) 0.010(6) 0.045(7)
C19 0.166(13) 0.117(10) 0.178(14) -0.029(11) 0.032(12) 0.072(11)
C20 0.231(18) 0.094(10) 0.232(18) 0.009(10) 0.116(16) 0.078(11)
C21 0.135(11) 0.164(14) 0.119(10) -0.027(9) 0.031(9) 0.088(11)
C22 0.113(9) 0.116(9) 0.126(9) -0.031(8) -0.015(8) 0.080(8)
C24 0.143(13) 0.137(12) 0.116(11) -0.044(9) -0.041(11) 0.050(11)
C25 0.131(12) 0.107(10) 0.156(13) 0.001(9) 0.012(11) 0.060(10)
C26 0.107(9) 0.127(10) 0.127(10) 0.030(9) 0.019(8) 0.071(9)
C27 0.129(11) 0.118(9) 0.133(10) 0.027(8) 0.035(8) 0.082(8)
C28 0.157(11) 0.097(8) 0.105(9) -0.020(7) 0.001(8) 0.062(8)
C29 0.24(2) 0.129(11) 0.140(12) -0.011(9) 0.037(12) 0.118(14)

loop_
_atom_type_symbol
_atom_type_description
_atom_type_scat_dispersion_real
_atom_type_scat_dispersion_imag
_atom_type_scat_source
Pd Pd -0.9988 1.0072 'International Tables Vol C Tables 4.2.6.8 and 6.1.1.4'
B B 0.0013 0.0007 'International Tables Vol C Tables 4.2.6.8 and 6.1.1.4'
F F 0.0171 0.0103 'International Tables Vol C Tables 4.2.6.8 and 6.1.1.4'
C C 0.0033 0.0016 'International Tables Vol C Tables 4.2.6.8 and 6.1.1.4'
H H 0.0000 0.0000 'International Tables Vol C Tables 4.2.6.8 and 6.1.1.4'
N N 0.0061 0.0033 'International Tables Vol C Tables 4.2.6.8 and 6.1.1.4'
O O 0.0106 0.0060 'International Tables Vol C Tables 4.2.6.8 and 6.1.1.4'

loop_
_geom_angle_atom_site_label_1
_geom_angle_atom_site_label_2
_geom_angle_atom_site_label_3
_geom_angle
_geom_angle_site_symmetry_1
_geom_angle_site_symmetry_3
C2 Pd1 C2 81.7(5) . 10_556
C2 Pd1 N3 93.3(3) . .
C2 Pd1 N3 172.4(4) 10_556 .
C2 Pd1 N3 172.4(4) . 10_556
C2 Pd1 N3 93.3(3) 10_556 10_556
N3 Pd1 N3 91.1(5) . 10_556
C20 O1 C23B 113(6) . .
C20 O1 C23A 114.6(17) . .
C23B O1 C23A 68(5) . .
C2 N1 C3 111.8(8) . .
C2 N1 C1 119.8(9) . .
C3 N1 C1 127.6(11) . .
N1 C1 N1 109.3(12) . 10_556
F2 B1 F2 179.994(3) 11_546 5_765
F2 B1 F2 114.6(3) 11_546 7_756
F2 B1 F2 65.4(3) 5_765 7_756
F2 B1 F2 65.4(3) 11_546 .
F2 B1 F2 114.6(3) 5_765 .
F2 B1 F2 179.999(3) 7_756 .
F2 B1 F2 114.6(3) 11_546 9_666
F2 B1 F2 65.4(3) 5_765 9_666
F2 B1 F2 114.6(3) 7_756 9_666
F2 B1 F2 65.4(3) . 9_666
F2 B1 F2 65.4(3) 11_546 3_645
F2 B1 F2 114.6(3) 5_765 3_645
F2 B1 F2 65.4(3) 7_756 3_645
F2 B1 F2 114.6(3) . 3_645
F2 B1 F2 179.999(1) 9_666 3_645
F2 B1 F1 76.4(4) 11_546 .
F2 B1 F1 103.6(4) 5_765 .
F2 B1 F1 76.4(4) 7_756 .
F2 B1 F1 103.6(4) . .
F2 B1 F1 76.4(4) 9_666 .
F2 B1 F1 103.6(4) 3_645 .
F2 B1 F1 103.6(4) 11_546 7_756
F2 B1 F1 76.4(4) 5_765 7_756
F2 B1 F1 103.6(4) 7_756 7_756
F2 B1 F1 76.4(4) . 7_756
F2 B1 F1 103.6(4) 9_666 7_756
F2 B1 F1 76.4(4) 3_645 7_756
F1 B1 F1 179.996(1) . 7_756
B1 F2 F2 57.32(15) . 11_546
B1 F2 F2 57.32(15) . 9_666
F2 F2 F2 102.4(8) 11_546 9_666
C24 O2 C21 115.7(14) . .
C2 N2 C4 107.7(9) . .
C2 N2 C5 128.3(9) . .
C4 N2 C5 124.0(10) . .
N1 C2 N2 106.5(8) . .
N1 C2 Pd1 123.1(6) . .
N2 C2 Pd1 130.0(8) . .
F4 B2 F5 114.7(12) . .
F4 B2 F5 114.7(12) . 10_556
F5 B2 F5 112(2) . 10_556
F4 B2 F3 105(2) . .
F5 B2 F3 104.4(12) . .
F5 B2 F3 104.4(12) 10_556 .
C27 N3 C28 122.4(11) . .
C27 N3 Pd1 121.3(9) . .
C28 N3 Pd1 116.3(9) . .
C4 C3 N1 104.8(10) . .
F6 B3 F7 127.1(18) . .
F6 B3 F8 104.4(11) . 10_556
F7 B3 F8 108.4(10) . 10_556
F6 B3 F8 104.4(11) . .
F7 B3 F8 108.4(10) . .
F8 B3 F8 101.4(14) 10_556 .
O5 N4 O4 128(4) . .
O5 N4 C30 105(4) . .
O4 N4 C30 126(4) . .
C3 C4 N2 109.2(10) . .
C31 N5 O31A 120.002(3) . 8_767
C31 N5 C31 120.002(3) . 8_767
O31A N5 C31 0.000(1) 8_767 8_767
C31 N5 O31A 120.000(11) . 3_645
O31A N5 O31A 119.999(2) 8_767 3_645
C31 N5 O31A 119.999(2) 8_767 3_645
C31 N5 C31 120.000(11) . 3_645
O31A N5 C31 119.999(2) 8_767 3_645
C31 N5 C31 119.999(2) 8_767 3_645
O31A N5 C31 0(2) 3_645 3_645
N2 C5 C6 116.8(9) . .
C7 C6 C15 119.2(10) . .
C7 C6 C5 119.2(10) . .
C15 C6 C5 121.6(10) . .
C6 C7 C8 119.4(10) . .
C13 C8 C9 117.8(12) . .
C13 C8 C7 119.8(10) . .
C9 C8 C7 122.4(11) . .
C10 C9 C8 121.3(12) . .
C9 C10 C11 122.6(13) . .
C10 C11 C12 121.9(11) . .
C11 C12 C13 116.0(11) . .
C8 C13 C14 119.1(11) . .
C8 C13 C12 120.4(11) . .
C14 C13 C12 120.6(11) . .
C15 C14 C13 121.8(11) . .
C14 C15 C6 120.5(11) . .
C18 C16 C17 110.5(9) 5_665 .
C22 C17 C18 116.5(12) . .
C22 C17 C16 120.6(11) . .
C18 C17 C16 122.9(12) . .
C19 C18 C17 117.5(12) . .
C19 C18 C16 117.4(11) . 3_655
C17 C18 C16 125.1(12) . 3_655
C18 C19 C20 122.6(13) . .
C19 C20 C21 119.8(14) . .
C19 C20 O1 126.4(15) . .
C21 C20 O1 112.6(14) . .
C22 C21 C20 118.1(12) . .
C22 C21 O2 117.7(15) . .
C20 C21 O2 122.6(15) . .
C21 C22 C17 124.4(12) . .
O2 C24 O3 128.8(18) . .
O2 C24 C25 111.3(13) . .
O3 C24 C25 119.4(18) . .
C26 C25 C29 123.0(16) . .
C26 C25 C24 117.0(16) . .
C29 C25 C24 119.9(16) . .
C25 C26 C27 121.1(13) . .
N3 C27 C26 112.2(12) . .
N3 C28 C29 125.3(15) . .
C25 C29 C28 115.9(18) . .

loop_
_geom_bond_atom_site_label_1
_geom_bond_atom_site_label_2
_geom_bond_distance
_geom_bond_site_symmetry_2
Pd1 C2 1.972(9) .
Pd1 C2 1.972(9) 10_556
Pd1 N3 2.107(9) .
Pd1 N3 2.107(9) 10_556
F1 B1 1.562(17) .
O1 C20 1.397(19) .
O1 C23B 1.54(2) .
O1 C23A 1.60(3) .
N1 C2 1.316(11) .
N1 C3 1.383(12) .
N1 C1 1.420(11) .
C1 N1 1.420(11) 10_556
B1 F2 1.363(10) 11_546
B1 F2 1.363(10) 5_765
B1 F2 1.363(10) 7_756
B1 F2 1.363(10) .
B1 F2 1.363(10) 9_666
B1 F2 1.363(10) 3_645
B1 F1 1.562(17) 7_756
F2 F2 1.472(12) 11_546
F2 F2 1.472(12) 9_666
O2 C24 1.188(17) .
O2 C21 1.425(14) .
N2 C2 1.374(11) .
N2 C4 1.373(13) .
N2 C5 1.426(13) .
B2 F4 1.24(2) .
B2 F5 1.362(17) .
B2 F5 1.362(17) 10_556
B2 F3 1.52(3) .
O3 C24 1.210(16) .
N3 C27 1.357(14) .
N3 C28 1.340(15) .
C3 C4 1.349(15) .
B3 F6 1.05(2) .
B3 F7 1.266(16) .
B3 F8 1.391(16) 10_556
B3 F8 1.391(16) .
O4 N4 1.26(4) .
N4 O5 1.15(3) .
N4 C30 1.43(4) .
N5 C31 1.39(3) .
N5 O31A 1.39(3) 8_767
N5 C31 1.39(3) 8_767
N5 O31A 1.39(3) 3_645
N5 C31 1.39(3) 3_645
C5 C6 1.508(14) .
C6 C7 1.371(14) .
C6 C15 1.444(15) .
C7 C8 1.438(15) .
C8 C13 1.387(15) .
C8 C9 1.439(16) .
C9 C10 1.308(16) .
C10 C11 1.358(17) .
C11 C12 1.397(16) .
C12 C13 1.476(15) .
C13 C14 1.411(16) .
C14 C15 1.323(16) .
C16 C18 1.493(15) 5_665
C16 C17 1.526(17) .
C17 C22 1.423(17) .
C17 C18 1.419(15) .
C18 C19 1.332(18) .
C18 C16 1.493(15) 3_655
C19 C20 1.354(19) .
C20 C21 1.40(2) .
C21 C22 1.263(17) .
C24 C25 1.61(2) .
C25 C26 1.332(18) .
C25 C29 1.34(2) .
C26 C27 1.505(17) .
C28 C29 1.344(16) .

loop_
_platon_squeeze_void_nr
_platon_squeeze_void_average_x
_platon_squeeze_void_average_y
_platon_squeeze_void_average_z
_platon_squeeze_void_volume
_platon_squeeze_void_count_electrons
_platon_squeeze_void_content
1 0.333 0.667 -0.250 1328 182 ' '
2 0.667 0.333 0.250 1328 182 ' '
